data_1530537
loop_
_publ_author_name
'Palkina, K.K.'
'Maksimova, S.I.'

_publ_section_title
;
 Structure of crystals of the double mixed ortho-pyro-phosphate K2 Ni4 (P
 O4)2 (P2 O7)
;
_journal_name_full 'Doklady Akademii Nauk SSSR'
_journal_page_first 1130
_journal_page_last 1134
_journal_volume 250
_journal_year 1980
_chemical_formula_sum 'K2 Ni4 O15 P4'
_chemical_name_systematic 'K2 Ni4 (P O4)2 (P2 O7)'
_space_group_IT_number 15
_symmetry_space_group_name_Hall '-C 2yc'
_symmetry_space_group_name_H-M 'C 1 2/c 1'
_cell_angle_alpha 90
_cell_angle_beta 102.91
_cell_angle_gamma 90
_cell_formula_units_Z 8
_cell_length_a 10.304
_cell_length_b 13.682
_cell_length_c 18.139
_cell_volume 2492.583
_citation_journal_id_ASTM DANKAS
_cod_data_source_file Palkina_DANKAS_1980_556.cif
_cod_data_source_block K2Ni4O15P4
_cod_database_code 1530537

loop_
_symmetry_equiv_pos_as_xyz
x,y,z
-x,y,-z+1/2
-x,-y,-z
x,-y,z-1/2
x+1/2,y+1/2,z
-x+1/2,y+1/2,-z+1/2
-x+1/2,-y+1/2,-z
x+1/2,-y+1/2,z-1/2

loop_
_atom_site_label
_atom_site_type_symbol
_atom_site_fract_x
_atom_site_fract_y
_atom_site_fract_z
_atom_site_occupancy
_atom_site_U_iso_or_equiv
Ni1 Ni+2 0 0.04696 0.25 1 0.0
O1 O-2 0.24537 0.14845 0.07911 1 0.0
O14 O-2 0.09402 0.15655 0.31829 1 0.0
O8 O-2 0.35743 0.3445 0.31281 1 0.0
O10 O-2 0.23249 0.04641 0.41925 1 0.0
Ni5 Ni+2 0.09669 0.05406 0.06777 1 0.0
O6 O-2 0.05291 0.15853 0.4488 1 0.0
O3 O-2 0.44529 0.22261 0.05947 1 0.0
Ni4 Ni+2 0.40976 0.32194 0.43184 1 0.0
O5 O-2 0.39834 0.21349 0.19207 1 0.0
O7 O-2 0.26789 0.2231 0.4291 1 0.0
O9 O-2 0.27611 0.43656 0.40646 1 0.0
P4 P+5 0.28009 0.43862 0.32046 1 0.0
O11 O-2 0.39642 0.43637 0.18251 1 0.0
O2 O-2 0.47098 0.06403 0.1361 1 0.0
P3 P+5 0.39502 0.15992 0.11938 1 0.0
O13 O-2 0.14393 0.43866 0.26566 1 0.0
Ni6 Ni+2 0.5 0.03859 0.25 1 0.0
K1 K+1 0.05453 0.39205 0.45559 1 0.0
O12 O-2 0.22681 0.36653 0.07169 1 0.0
Ni3 Ni+2 0.25 0.25 0 1 0.0
P2 P+5 0.15976 0.15187 0.40138 1 0.0
O15 O-2 0.14048 0.03303 0.1846 1 0.0
K2 K+1 0.1569 0.25214 0.20224 1 0.0
Ni2 Ni+2 0 -0.17696 0.25 1 0.0
O4 O-2 0.44585 0.43893 0.05159 1 0.0
P1 P+5 0.33497 0.44078 0.09831 1 0.0
